data_4112543
loop_
_publ_author_name
'Eric M. Tippmann'
'Matthew S. Platz'
'Irina B. Svir'
'Oleksiy V. Klymenko'

_publ_section_title
;
 Evidence for Specific Solvation of Two Halocarbene Amides
;
_journal_name_full 'Journal of the American Chemical Society'
_journal_page_first 5750
_journal_page_last 5762
_journal_paper_doi 10.1021/ja039693k
_journal_volume 126
_journal_year 2004
_chemical_formula_sum 'C13 H16 F N O'
_chemical_formula_weight 221.27
_chemical_name_systematic
; 
 ? 
;
_space_group_IT_number 14
_symmetry_cell_setting monoclinic
_symmetry_space_group_name_Hall '-P 2ybc'
_symmetry_space_group_name_H-M 'P 1 21/c 1'
_atom_sites_solution_hydrogens geom
_atom_sites_solution_primary direct
_atom_sites_solution_secondary difmap
_audit_creation_method SHELXL-93
_cell_angle_alpha 90.00
_cell_angle_beta 105.806(1)
_cell_angle_gamma 90.00
_cell_formula_units_Z 4
_cell_length_a 12.9410(2)
_cell_length_b 6.2280(1)
_cell_length_c 14.6970(2)
_cell_measurement_temperature 200(2)
_cell_volume 1139.74(3)
_computing_cell_refinement 'DENZO (Otwinowski & Minor, 1997)'
_computing_data_collection 'COLLECT (Nonius, 1999)'
_computing_data_reduction 'DENZO (Otwinowski & Minor, 1997)'
_computing_structure_refinement 'SHELXL-93 (Sheldrick, 1993)'
_computing_structure_solution 'SHELXS-86 (Sheldrick, 1990)'
_diffrn_ambient_temperature 200(2)
_diffrn_measurement_device 'Nonius Kappa CCD'
_diffrn_measurement_method 'phi and omega scans'
_diffrn_radiation_monochromator graphite
_diffrn_radiation_source 'fine-focus sealed tube'
_diffrn_radiation_type MoK\a
_diffrn_radiation_wavelength 0.71073
_diffrn_reflns_av_R_equivalents 0.038
_diffrn_reflns_limit_h_max 16
_diffrn_reflns_limit_h_min -16
_diffrn_reflns_limit_k_max 8
_diffrn_reflns_limit_k_min -7
_diffrn_reflns_limit_l_max 18
_diffrn_reflns_limit_l_min -19
_diffrn_reflns_number 21522
_diffrn_reflns_theta_max 27.49
_diffrn_reflns_theta_min 2.88
_exptl_absorpt_coefficient_mu 0.092
_exptl_crystal_colour colorless
_exptl_crystal_density_diffrn 1.290
_exptl_crystal_description plate
_exptl_crystal_F_000 472
_exptl_crystal_size_max 0.27
_exptl_crystal_size_mid 0.13
_exptl_crystal_size_min 0.04
_refine_diff_density_max 0.181
_refine_diff_density_min -0.210
_refine_ls_extinction_method none
_refine_ls_goodness_of_fit_all 1.028
_refine_ls_goodness_of_fit_obs 1.078
_refine_ls_hydrogen_treatment noref
_refine_ls_matrix_type full
_refine_ls_number_parameters 147
_refine_ls_number_reflns 2612
_refine_ls_number_restraints 0
_refine_ls_restrained_S_all 1.028
_refine_ls_restrained_S_obs 1.078
_refine_ls_R_factor_all 0.0644
_refine_ls_R_factor_obs 0.0424
_refine_ls_shift/esd_max 0.002
_refine_ls_shift/esd_mean 0.000
_refine_ls_structure_factor_coef Fsqd
_refine_ls_weighting_details 'w=1/[\s^2^(Fo^2^)+(0.0631P)^2^+0.2150P] where P=(Fo^2^+2Fc^2^)/3'
_refine_ls_weighting_scheme calc
_refine_ls_wR_factor_all 0.1195
_refine_ls_wR_factor_obs 0.1068
_reflns_number_observed 1930
_reflns_number_total 2612
_reflns_observed_criterion >2sigma(I)
_cod_data_source_file ja039693ksi20031126_111208.cif
_cod_data_source_block JA039693K
_cod_depositor_comments
;
The following automatic conversions were performed:

'_refine_ls_weighting_scheme' value 'calc
w=1/[\s^2^(Fo^2^)+(0.0631P)^2^+0.2150P] where P=(Fo^2^+2Fc^2^)/3' was
changed to 'calc'. New tag '_refine_ls_weighting_details' was
created. The value of the new tag was set to
'w=1/[\s^2^(Fo^2^)+(0.0631P)^2^+0.2150P] where P=(Fo^2^+2Fc^2^)/3'.

Automatic conversion script
Id: cif_fix_values 3143 2015-03-26 13:38:13Z robertas 
;
_cod_database_code 4112543

loop_
_symmetry_equiv_pos_as_xyz
'x, y, z'
'-x, y+1/2, -z+1/2'
'-x, -y, -z'
'x, -y-1/2, z-1/2'

loop_
_atom_site_aniso_label
_atom_site_aniso_U_11
_atom_site_aniso_U_22
_atom_site_aniso_U_33
_atom_site_aniso_U_23
_atom_site_aniso_U_13
_atom_site_aniso_U_12
F 0.0280(4) 0.0446(5) 0.0342(5) -0.0038(4) 0.0119(3) -0.0052(4)
O 0.0439(6) 0.0268(6) 0.0342(6) -0.0019(4) 0.0041(5) 0.0016(5)
N 0.0311(6) 0.0341(7) 0.0287(6) -0.0012(5) 0.0028(5) 0.0028(5)
C1 0.0292(7) 0.0243(7) 0.0261(7) 0.0022(5) 0.0067(6) -0.0008(6)
C2 0.0341(7) 0.0257(7) 0.0329(8) -0.0013(6) 0.0082(6) 0.0000(6)
C3 0.0377(8) 0.0397(9) 0.0320(8) -0.0061(7) 0.0123(6) -0.0032(7)
C4 0.0415(8) 0.0445(9) 0.0243(7) 0.0015(7) 0.0074(6) -0.0123(7)
C5 0.0335(8) 0.0325(8) 0.0315(8) 0.0081(6) 0.0009(6) -0.0063(6)
C6 0.0288(7) 0.0235(7) 0.0284(7) 0.0018(6) 0.0041(6) -0.0020(6)
C7 0.0296(7) 0.0303(8) 0.0465(9) -0.0028(7) 0.0088(6) 0.0015(6)
C8 0.0348(8) 0.0415(9) 0.0404(9) -0.0069(7) 0.0173(7) -0.0051(7)
C9 0.0396(8) 0.0339(8) 0.0304(8) 0.0004(6) 0.0140(6) -0.0058(7)
C10 0.0259(7) 0.0286(7) 0.0270(7) 0.0009(6) 0.0096(6) -0.0007(6)
C11 0.0265(7) 0.0289(8) 0.0290(7) 0.0001(6) 0.0076(6) -0.0030(6)
C12 0.0415(9) 0.0408(10) 0.0440(9) 0.0032(7) 0.0031(7) 0.0138(8)
C13 0.0418(9) 0.0512(10) 0.0311(8) -0.0043(7) -0.0025(7) 0.0035(8)

loop_
_atom_site_label
_atom_site_type_symbol
_atom_site_fract_x
_atom_site_fract_y
_atom_site_fract_z
_atom_site_U_iso_or_equiv
_atom_site_thermal_displace_type
_atom_site_occupancy
_atom_site_calc_flag
_atom_site_refinement_flags
F F 0.86417(6) 0.10152(14) 0.60373(6) 0.0349(2) Uani 1 d .
O O 0.79480(8) 0.4126(2) 0.74379(7) 0.0363(3) Uani 1 d .
N N 0.88381(10) 0.1146(2) 0.81057(8) 0.0323(3) Uani 1 d .
C1 C 0.70584(11) -0.0854(2) 0.62306(9) 0.0267(3) Uani 1 d .
C2 C 0.72686(12) -0.2515(2) 0.55930(10) 0.0311(3) Uani 1 d .
H2 H 0.74145(12) -0.3944(2) 0.58177(10) 0.037 Uiso 1 calc R
C3 C 0.72579(12) -0.2050(3) 0.47019(10) 0.0359(4) Uani 1 d .
H3 H 0.74730(12) -0.3121(3) 0.43309(10) 0.043 Uiso 1 calc R
C4 C 0.69294(12) 0.0033(3) 0.42838(10) 0.0371(4) Uani 1 d .
H4 H 0.69361(12) 0.0285(3) 0.36479(10) 0.044 Uiso 1 calc R
C5 C 0.66172(12) 0.1612(2) 0.47652(10) 0.0341(4) Uani 1 d .
H5 H 0.63307(12) 0.2894(2) 0.44438(10) 0.041 Uiso 1 calc R
C6 C 0.67069(11) 0.1411(2) 0.57807(9) 0.0276(3) Uani 1 d .
C7 C 0.58322(12) 0.2229(2) 0.62045(11) 0.0358(4) Uani 1 d .
H7A H 0.51178(12) 0.2088(2) 0.57437(11) 0.043 Uiso 1 calc R
H7B H 0.59542(12) 0.3759(2) 0.63855(11) 0.043 Uiso 1 calc R
C8 C 0.58968(12) 0.0833(3) 0.70819(11) 0.0375(4) Uani 1 d .
H8A H 0.63541(12) 0.1533(3) 0.76559(11) 0.045 Uiso 1 calc R
H8B H 0.51717(12) 0.0613(3) 0.71683(11) 0.045 Uiso 1 calc R
C9 C 0.63855(12) -0.1322(2) 0.69097(10) 0.0338(4) Uani 1 d .
H9A H 0.68396(12) -0.1915(2) 0.75110(10) 0.041 Uiso 1 calc R
H9B H 0.58127(12) -0.2371(2) 0.66290(10) 0.041 Uiso 1 calc R
C10 C 0.77960(10) 0.1055(2) 0.64506(9) 0.0267(3) Uani 1 d .
C11 C 0.81907(11) 0.2234(2) 0.73862(10) 0.0281(3) Uani 1 d .
C12 C 0.92375(14) -0.1022(3) 0.80337(12) 0.0438(4) Uani 1 d .
H12A H 0.9169(9) -0.1879(6) 0.8573(5) 0.066 Uiso 1 calc R
H12B H 0.9994(3) -0.0954(3) 0.8035(9) 0.066 Uiso 1 calc R
H12C H 0.8817(6) -0.1688(7) 0.7445(4) 0.066 Uiso 1 calc R
C13 C 0.93259(14) 0.2270(3) 0.89921(11) 0.0438(4) Uani 1 d .
H13A H 1.0106(2) 0.2338(16) 0.9094(4) 0.066 Uiso 1 calc R
H13B H 0.9164(8) 0.1495(10) 0.95173(14) 0.066 Uiso 1 calc R
H13C H 0.9035(7) 0.3729(7) 0.8960(3) 0.066 Uiso 1 calc R

loop_
_atom_type_symbol
_atom_type_description
_atom_type_scat_dispersion_real
_atom_type_scat_dispersion_imag
_atom_type_scat_source
C C 0.0033 0.0016 'International Tables Vol C Tables 4.2.6.8 and 6.1.1.4'
H H 0.0000 0.0000 'International Tables Vol C Tables 4.2.6.8 and 6.1.1.4'
F F 0.0171 0.0103 'International Tables Vol C Tables 4.2.6.8 and 6.1.1.4'
N N 0.0061 0.0033 'International Tables Vol C Tables 4.2.6.8 and 6.1.1.4'
O O 0.0106 0.0060 'International Tables Vol C Tables 4.2.6.8 and 6.1.1.4'

loop_
_geom_angle_atom_site_label_1
_geom_angle_atom_site_label_2
_geom_angle_atom_site_label_3
_geom_angle
C11 N C12 124.59(13)
C11 N C13 119.12(13)
C12 N C13 115.58(12)
C2 C1 C10 118.47(12)
C2 C1 C9 121.45(12)
C10 C1 C9 117.00(11)
C2 C1 C6 116.49(12)
C10 C1 C6 58.33(8)
C9 C1 C6 107.24(11)
C3 C2 C1 121.15(14)
C3 C2 H2 119.43(9)
C1 C2 H2 119.43(8)
C2 C3 C4 122.19(14)
C2 C3 H3 118.91(9)
C4 C3 H3 118.91(8)
C5 C4 C3 122.03(14)
C5 C4 H4 118.99(9)
C3 C4 H4 118.99(8)
C4 C5 C6 121.54(14)
C4 C5 H5 119.23(9)
C6 C5 H5 119.23(8)
C5 C6 C10 118.63(12)
C5 C6 C7 121.70(12)
C10 C6 C7 116.87(12)
C5 C6 C1 115.92(12)
C10 C6 C1 58.57(9)
C7 C6 C1 106.91(11)
C6 C7 C8 106.09(12)
C6 C7 H7A 110.52(8)
C8 C7 H7A 110.52(8)
C6 C7 H7B 110.52(8)
C8 C7 H7B 110.51(8)
H7A C7 H7B 108.7
C9 C8 C7 106.68(12)
C9 C8 H8A 110.39(8)
C7 C8 H8A 110.39(8)
C9 C8 H8B 110.39(8)
C7 C8 H8B 110.39(8)
H8A C8 H8B 108.6
C1 C9 C8 106.03(11)
C1 C9 H9A 110.53(8)
C8 C9 H9A 110.53(8)
C1 C9 H9B 110.53(8)
C8 C9 H9B 110.53(8)
H9A C9 H9B 108.7
F C10 C6 115.29(11)
F C10 C1 114.93(11)
C6 C10 C1 63.10(9)
F C10 C11 107.09(10)
C6 C10 C11 123.16(12)
C1 C10 C11 127.86(11)
O C11 N 123.50(13)
O C11 C10 119.42(12)
N C11 C10 116.99(12)
N C12 H12A 109.47(9)
N C12 H12B 109.47(8)
H12A C12 H12B 109.5
N C12 H12C 109.47(8)
H12A C12 H12C 109.5
H12B C12 H12C 109.5
N C13 H13A 109.47(8)
N C13 H13B 109.47(9)
H13A C13 H13B 109.5
N C13 H13C 109.47(8)
H13A C13 H13C 109.5
H13B C13 H13C 109.5

loop_
_geom_bond_atom_site_label_1
_geom_bond_atom_site_label_2
_geom_bond_distance
F C10 1.3890(15)
O C11 1.227(2)
N C11 1.340(2)
N C12 1.460(2)
N C13 1.462(2)
C1 C2 1.470(2)
C1 C10 1.504(2)
C1 C9 1.521(2)
C1 C6 1.571(2)
C2 C3 1.338(2)
C2 H2 0.95
C3 C4 1.449(2)
C3 H3 0.95
C4 C5 1.337(2)
C4 H4 0.95
C5 C6 1.470(2)
C5 H5 0.95
C6 C10 1.500(2)
C6 C7 1.521(2)
C7 C8 1.539(2)
C7 H7A 0.99
C7 H7B 0.99
C8 C9 1.533(2)
C8 H8A 0.99
C8 H8B 0.99
C9 H9A 0.99
C9 H9B 0.99
C10 C11 1.519(2)
C12 H12A 0.98
C12 H12B 0.98
C12 H12C 0.98
C13 H13A 0.98
C13 H13B 0.98
C13 H13C 0.98

loop_
_geom_torsion_atom_site_label_1
_geom_torsion_atom_site_label_2
_geom_torsion_atom_site_label_3
_geom_torsion_atom_site_label_4
_geom_torsion
C10 C1 C2 C3 -60.5(2)
C9 C1 C2 C3 139.98(15)
C6 C1 C2 C3 6.1(2)
C1 C2 C3 C4 -6.8(2)
C2 C3 C4 C5 0.0(2)
C3 C4 C5 C6 7.2(2)
C4 C5 C6 C10 59.7(2)
C4 C5 C6 C7 -139.88(15)
C4 C5 C6 C1 -7.0(2)
C2 C1 C6 C5 0.5(2)
C10 C1 C6 C5 109.10(13)
C9 C1 C6 C5 -139.36(12)
C2 C1 C6 C10 -108.56(13)
C10 C1 C6 C10 0.0
C9 C1 C6 C10 111.54(12)
C2 C1 C6 C7 139.86(13)
C10 C1 C6 C7 -111.58(12)
C9 C1 C6 C7 -0.04(14)
C5 C6 C7 C8 152.37(13)
C10 C6 C7 C8 -46.9(2)
C1 C6 C7 C8 15.92(15)
C6 C7 C8 C9 -26.1(2)
C2 C1 C9 C8 -153.39(13)
C10 C1 C9 C8 46.8(2)
C6 C1 C9 C8 -15.90(15)
C7 C8 C9 C1 26.0(2)
C5 C6 C10 F 2.0(2)
C7 C6 C10 F -159.40(12)
C1 C6 C10 F 106.44(12)
C5 C6 C10 C1 -104.48(14)
C7 C6 C10 C1 94.16(13)
C1 C6 C10 C1 0.0
C5 C6 C10 C11 136.13(14)
C7 C6 C10 C11 -25.2(2)
C1 C6 C10 C11 -119.39(14)
C2 C1 C10 F -1.8(2)
C9 C1 C10 F 158.61(12)
C6 C1 C10 F -107.00(12)
C2 C1 C10 C6 105.17(14)
C9 C1 C10 C6 -94.38(13)
C6 C1 C10 C6 0.0
C2 C1 C10 C11 -142.34(14)
C9 C1 C10 C11 18.1(2)
C6 C1 C10 C11 112.5(2)
C12 N C11 O -172.68(14)
C13 N C11 O -2.7(2)
C12 N C11 C10 4.0(2)
C13 N C11 C10 173.94(12)
F C10 C11 O 100.06(14)
C6 C10 C11 O -37.2(2)
C1 C10 C11 O -117.1(2)
F C10 C11 N -76.76(15)
C6 C10 C11 N 145.96(13)
C1 C10 C11 N 66.1(2)
